data_2002130
loop_
_publ_author_name
'Cuno, E'
'Mueller-Buschbaum, Hk'

_publ_section_title
;
Zur Kenntnis neuer Oxochromate: Sr Cr10 O15 und Ba Cr10 O15 mit
zweiwertigem Chrom : M Cr(2+)2 Cr(3+)8 O15
;
_journal_name_full
;
Zeitschrift fuer Anorganische und Allgemeine Chemie
;
_journal_page_first 89
_journal_page_last 94
_journal_paper_doi 10.1002/zaac.19895720110
_journal_volume 572
_journal_year 1989
_chemical_formula_structural 'Ba (Cr10 O15)'
_chemical_formula_sum 'Ba Cr10 O15'
_chemical_name_systematic 'Barium dichromo(II)octachromate(III)'
_space_group_IT_number 64
_symmetry_cell_setting orthorhombic
_symmetry_Int_Tables_number 64
_symmetry_space_group_name_Hall '-C 2ac 2ac'
_symmetry_space_group_name_H-M 'C c m b'
_cell_angle_alpha 90
_cell_angle_beta 90
_cell_angle_gamma 90
_cell_formula_units_Z 4
_cell_length_a 10.126(2)
_cell_length_b 11.491(2)
_cell_length_c 9.392(1)
_cell_volume 1092.8
_refine_ls_R_factor_all 0.044
_cod_database_code 2002130

loop_
_symmetry_equiv_pos_as_xyz
x,y,z
-x,y,-z
1/2-x,y,1/2+z
1/2+x,y,1/2-z
-x,-y,-z
x,-y,z
1/2+x,-y,1/2-z
1/2-x,-y,1/2+z
1/2+x,1/2+y,z
1/2-x,1/2+y,-z
-x,1/2+y,1/2+z
x,1/2+y,1/2-z
1/2-x,1/2-y,-z
1/2+x,1/2-y,z
x,1/2-y,1/2-z
-x,1/2-y,1/2+z

loop_
_atom_site_label
_atom_site_type_symbol
_atom_site_symmetry_multiplicity
_atom_site_Wyckoff_symbol
_atom_site_fract_x
_atom_site_fract_y
_atom_site_fract_z
_atom_site_occupancy
_atom_site_attached_hydrogens
_atom_site_calc_flag
Ba1 Ba2+ 4 a 0. 0. 0. 1. 0 d
Cr1 Cr3+ 16 g 0.1644(1) 0.2460(1) 0.1179(1) 1. 0 d
Cr2 Cr3+ 16 g 0.4154(1) 0.6272(1) 0.3580(1) 1. 0 d
Cr3 Cr3+ 8 f 0.1826(2) 0. 0.3639(2) 1. 0 d
O1 O2- 16 g 0.2370(5) 0.1298(4) 0.5043(7) 1. 0 d
O2 O2- 16 g 0.5889(5) 0.1314(5) 0.2434(6) 1. 0 d
O3 O2- 8 e 0.3180(8) 0.25 0.25 1. 0 d
O4 O2- 8 f 0.3534(8) 0. 0.2579(9) 1. 0 d
O5 O2- 8 d 0. 0.2576(7) 0. 1. 0 d
O6 O2- 4 b 0. 0.5 0. 1. 0 d

loop_
_atom_type_symbol
_atom_type_oxidation_number
Ba2+ 2.000
Cr3+ 2.800
O2- -2.000
